data_1560454
loop_
_publ_author_name
'Xiao, Ying-Hui'
'Huang, Jing'
'Deng, Zhao-Peng'
'Huo, Li-Hua'
'Gao, Shan'

_publ_section_title
;
 Syntheses and characterizations of multinuclear, chain and layer
 silver(I) complexes assembled from bispyridine analogues of
 pyridinyl-hexahydropyrimidine
;
_journal_name_full 'Journal of Solid State Chemistry'
_journal_page_first 255
_journal_page_last 265
_journal_paper_doi 10.1016/j.jssc.2017.04.033
_journal_volume 251
_journal_year 2017
_chemical_formula_moiety 'C9 H13 Ag N4 O3'
_chemical_formula_sum 'C9 H13 Ag N4 O3'
_chemical_formula_weight 333.10
_space_group_IT_number 14
_space_group_name_Hall '-P 2yn'
_space_group_name_H-M_alt 'P 1 21/n 1'
_symmetry_cell_setting monoclinic
_symmetry_space_group_name_Hall '-P 2yn'
_symmetry_space_group_name_H-M 'P 1 21/n 1'
_atom_sites_solution_hydrogens geom
_atom_sites_solution_primary direct
_atom_sites_solution_secondary difmap
_cell_angle_alpha 90.00
_cell_angle_beta 103.993(4)
_cell_angle_gamma 90.00
_cell_formula_units_Z 4
_cell_length_a 8.4289(4)
_cell_length_b 14.2333(5)
_cell_length_c 9.8016(4)
_cell_measurement_reflns_used 1448
_cell_measurement_temperature 295(2)
_cell_measurement_theta_max 27.88
_cell_measurement_theta_min 3.78
_cell_volume 1141.01(8)
_computing_cell_refinement
;
CrysAlis Pro (Agilent, 2013)
;
_computing_data_collection
;
CrysAlis Pro (Agilent, 2013)
;
_computing_data_reduction
;
CrysAlis Pro (Agilent, 2013)
;
_computing_molecular_graphics '(K. Brandenburg, Diamond 3.1, 2009)'
_computing_publication_material '(K. Brandenburg, Diamond 3.1, 2009)'
_computing_structure_refinement 'SHELXL-97 (Sheldrick, 1997)'
_computing_structure_solution 'SHELXS-97 (Sheldrick, 1990)'
_diffrn_ambient_temperature 295(2)
_diffrn_detector_area_resol_mean 16.1954
_diffrn_measured_fraction_theta_full 0.990
_diffrn_measured_fraction_theta_max 0.990
_diffrn_measurement_device_type 'Xcalibur, Eos'
_diffrn_measurement_method '\w scans'
_diffrn_radiation_monochromator graphite
_diffrn_radiation_source 'Enhance (Mo) X-ray Source'
_diffrn_radiation_type MoK\a
_diffrn_radiation_wavelength 0.71073
_diffrn_reflns_av_R_equivalents 0.0254
_diffrn_reflns_av_sigmaI/netI 0.0475
_diffrn_reflns_limit_h_max 10
_diffrn_reflns_limit_h_min -6
_diffrn_reflns_limit_k_max 18
_diffrn_reflns_limit_k_min -17
_diffrn_reflns_limit_l_max 9
_diffrn_reflns_limit_l_min -12
_diffrn_reflns_number 4235
_diffrn_reflns_theta_full 27.56
_diffrn_reflns_theta_max 27.56
_diffrn_reflns_theta_min 3.20
_exptl_absorpt_coefficient_mu 1.769
_exptl_absorpt_correction_T_max 0.7412
_exptl_absorpt_correction_T_min 0.6969
_exptl_absorpt_correction_type multi-scan
_exptl_absorpt_process_details
; 
CrysAlis Pro (Agilent, 2013)
Empirical absorption correction using spherical harmonics,
 implemented in SCALE3 ABSPACK scaling algorithm. 
;
_exptl_crystal_colour colorless
_exptl_crystal_density_diffrn 1.939
_exptl_crystal_density_method 'not measured'
_exptl_crystal_description prism
_exptl_crystal_F_000 664
_exptl_crystal_size_max 0.22
_exptl_crystal_size_mid 0.19
_exptl_crystal_size_min 0.18
_refine_diff_density_max 0.773
_refine_diff_density_min -0.849
_refine_diff_density_rms 0.099
_refine_ls_extinction_method none
_refine_ls_goodness_of_fit_ref 1.051
_refine_ls_hydrogen_treatment mixed
_refine_ls_matrix_type full
_refine_ls_number_parameters 160
_refine_ls_number_reflns 2614
_refine_ls_number_restraints 2
_refine_ls_restrained_S_all 1.051
_refine_ls_R_factor_all 0.0688
_refine_ls_R_factor_gt 0.0467
_refine_ls_shift/su_max 0.001
_refine_ls_shift/su_mean 0.000
_refine_ls_structure_factor_coef Fsqd
_refine_ls_weighting_details 'calc w=1/[\s^2^(Fo^2^)+(0.0380P)^2^+1.3153P] where P=(Fo^2^+2Fc^2^)/3'
_refine_ls_weighting_scheme calc
_refine_ls_wR_factor_gt 0.0945
_refine_ls_wR_factor_ref 0.1050
_reflns_number_gt 1960
_reflns_number_total 2614
_reflns_threshold_expression >2sigma(I)
_cod_data_source_file JSSC-2017-251-255.cif
_cod_data_source_block complex2
_cod_original_cell_volume 1141.02(8)
_cod_original_sg_symbol_H-M 'P 21/n'
_cod_database_code 1560454

loop_
_symmetry_equiv_pos_as_xyz
'x, y, z'
'-x+1/2, y+1/2, -z+1/2'
'-x, -y, -z'
'x-1/2, -y-1/2, z-1/2'

loop_
_atom_site_label
_atom_site_type_symbol
_atom_site_fract_x
_atom_site_fract_y
_atom_site_fract_z
_atom_site_U_iso_or_equiv
_atom_site_adp_type
_atom_site_occupancy
_atom_site_symmetry_multiplicity
_atom_site_calc_flag
_atom_site_refinement_flags
_atom_site_disorder_assembly
_atom_site_disorder_group
Ag1 Ag 0.64482(5) 0.30691(3) 0.70532(4) 0.04831(16) Uani 1 1 d . . .
O1 O 0.8459(11) 0.2356(5) 0.5720(7) 0.141(3) Uani 1 1 d . . .
O2 O 0.6575(8) 0.1808(6) 0.4036(11) 0.180(4) Uani 1 1 d . . .
O3 O 0.8874(7) 0.1278(4) 0.4392(6) 0.1019(17) Uani 1 1 d . . .
N1 N 0.6859(5) 0.4606(3) 0.6339(4) 0.0401(9) Uani 1 1 d . . .
N2 N 0.6225(5) 0.7435(3) 0.3299(4) 0.0349(9) Uani 1 1 d D . .
H2N H 0.657(6) 0.698(2) 0.287(5) 0.052 Uiso 1 1 d D . .
N3 N 0.6837(5) 0.8135(3) 0.5628(4) 0.0339(8) Uani 1 1 d D . .
H3N H 0.583(2) 0.806(3) 0.566(6) 0.051 Uiso 1 1 d D . .
N4 N 0.7954(7) 0.1792(4) 0.4758(6) 0.0620(14) Uani 1 1 d . . .
C1 C 0.7712(6) 0.4777(3) 0.5381(5) 0.0441(12) Uani 1 1 d . . .
H1 H 0.8226 0.4278 0.5050 0.053 Uiso 1 1 calc R . .
C2 C 0.7861(6) 0.5669(3) 0.4864(5) 0.0390(11) Uani 1 1 d . . .
H2A H 0.8456 0.5761 0.4189 0.047 Uiso 1 1 calc R . .
C3 C 0.7123(5) 0.6426(3) 0.5352(4) 0.0297(9) Uani 1 1 d . . .
C4 C 0.6255(6) 0.6247(3) 0.6347(5) 0.0360(10) Uani 1 1 d . . .
H4 H 0.5742 0.6734 0.6708 0.043 Uiso 1 1 calc R . .
C5 C 0.6155(6) 0.5334(3) 0.6802(5) 0.0407(11) Uani 1 1 d . . .
H5 H 0.5560 0.5224 0.7471 0.049 Uiso 1 1 calc R . .
C6 C 0.7278(5) 0.7405(3) 0.4760(4) 0.0304(9) Uani 1 1 d . . .
H6 H 0.8417 0.7501 0.4719 0.037 Uiso 1 1 calc R . .
C7 C 0.6942(6) 0.9073(3) 0.5011(5) 0.0413(11) Uani 1 1 d . . .
H7A H 0.8077 0.9216 0.5051 0.050 Uiso 1 1 calc R . .
H7B H 0.6540 0.9541 0.5564 0.050 Uiso 1 1 calc R . .
C8 C 0.5953(7) 0.9130(3) 0.3486(5) 0.0455(12) Uani 1 1 d . . .
H8A H 0.4795 0.9080 0.3450 0.055 Uiso 1 1 calc R . .
H8B H 0.6142 0.9731 0.3086 0.055 Uiso 1 1 calc R . .
C9 C 0.6451(6) 0.8350(3) 0.2654(5) 0.0425(12) Uani 1 1 d . . .
H9A H 0.5794 0.8370 0.1695 0.051 Uiso 1 1 calc R . .
H9B H 0.7589 0.8427 0.2634 0.051 Uiso 1 1 calc R . .

loop_
_atom_site_aniso_label
_atom_site_aniso_U_11
_atom_site_aniso_U_22
_atom_site_aniso_U_33
_atom_site_aniso_U_23
_atom_site_aniso_U_13
_atom_site_aniso_U_12
Ag1 0.0535(3) 0.0397(2) 0.0411(2) 0.00683(18) -0.00942(17) -0.00859(18)
O1 0.235(9) 0.125(5) 0.082(4) -0.014(4) 0.074(5) 0.008(6)
O2 0.056(4) 0.193(8) 0.295(12) 0.080(8) 0.052(6) 0.021(4)
O3 0.100(4) 0.090(4) 0.128(5) 0.007(4) 0.051(4) 0.024(3)
N1 0.045(2) 0.033(2) 0.037(2) 0.0032(18) -0.0011(18) -0.0008(18)
N2 0.047(2) 0.032(2) 0.0227(18) 0.0011(16) 0.0042(16) -0.0002(17)
N3 0.037(2) 0.0310(19) 0.0292(18) -0.0020(16) -0.0017(16) 0.0025(17)
N4 0.063(4) 0.057(3) 0.077(4) 0.023(3) 0.039(3) 0.016(3)
C1 0.049(3) 0.033(2) 0.048(3) -0.005(2) 0.007(2) 0.005(2)
C2 0.039(3) 0.039(3) 0.040(3) -0.002(2) 0.013(2) 0.004(2)
C3 0.029(2) 0.032(2) 0.023(2) -0.0030(18) -0.0024(16) -0.0007(18)
C4 0.039(3) 0.036(2) 0.031(2) -0.001(2) 0.0063(19) 0.003(2)
C5 0.045(3) 0.041(3) 0.034(2) 0.006(2) 0.004(2) -0.006(2)
C6 0.032(2) 0.029(2) 0.027(2) 0.0008(18) 0.0009(17) -0.0004(18)
C7 0.051(3) 0.027(2) 0.040(3) 0.000(2) 0.000(2) 0.000(2)
C8 0.056(3) 0.033(2) 0.041(3) 0.010(2) 0.000(2) 0.000(2)
C9 0.049(3) 0.043(3) 0.032(2) 0.009(2) 0.004(2) -0.003(2)

loop_
_atom_type_symbol
_atom_type_description
_atom_type_scat_dispersion_real
_atom_type_scat_dispersion_imag
_atom_type_scat_source
C C 0.0033 0.0016 'International Tables Vol C Tables 4.2.6.8 and 6.1.1.4'
H H 0.0000 0.0000 'International Tables Vol C Tables 4.2.6.8 and 6.1.1.4'
Ag Ag -0.8971 1.1015 'International Tables Vol C Tables 4.2.6.8 and 6.1.1.4'
N N 0.0061 0.0033 'International Tables Vol C Tables 4.2.6.8 and 6.1.1.4'
O O 0.0106 0.0060 'International Tables Vol C Tables 4.2.6.8 and 6.1.1.4'

loop_
_geom_angle_atom_site_label_1
_geom_angle_atom_site_label_2
_geom_angle_atom_site_label_3
_geom_angle
_geom_angle_site_symmetry_1
_geom_angle_site_symmetry_3
N2 Ag1 N1 116.98(13) 3_666 .
N2 Ag1 N3 119.98(13) 3_666 2_646
N1 Ag1 N3 98.54(13) . 2_646
N2 Ag1 O1 122.5(2) 3_666 .
N1 Ag1 O1 93.06(19) . .
N3 Ag1 O1 100.2(2) 2_646 .
N4 O1 Ag1 119.7(6) . .
C5 N1 C1 117.4(4) . .
C5 N1 Ag1 121.0(3) . .
C1 N1 Ag1 121.5(3) . .
C9 N2 C6 109.1(3) . .
C9 N2 Ag1 115.5(3) . 3_666
C6 N2 Ag1 117.8(3) . 3_666
C9 N2 H2N 112(4) . .
C6 N2 H2N 105(4) . .
Ag1 N2 H2N 97(4) 3_666 .
C6 N3 C7 111.1(4) . .
C6 N3 Ag1 110.5(2) . 2_656
C7 N3 Ag1 110.1(3) . 2_656
C6 N3 H3N 109(4) . .
C7 N3 H3N 107(3) . .
Ag1 N3 H3N 110(4) 2_656 .
O3 N4 O2 116.3(8) . .
O3 N4 O1 120.3(7) . .
O2 N4 O1 122.8(8) . .
N1 C1 C2 122.4(5) . .
N1 C1 H1 118.8 . .
C2 C1 H1 118.8 . .
C1 C2 C3 119.9(4) . .
C1 C2 H2A 120.1 . .
C3 C2 H2A 120.1 . .
C4 C3 C2 117.4(4) . .
C4 C3 C6 123.1(4) . .
C2 C3 C6 119.4(4) . .
C3 C4 C5 119.1(4) . .
C3 C4 H4 120.5 . .
C5 C4 H4 120.5 . .
N1 C5 C4 123.8(5) . .
N1 C5 H5 118.1 . .
C4 C5 H5 118.1 . .
N3 C6 N2 111.5(3) . .
N3 C6 C3 112.0(3) . .
N2 C6 C3 107.8(3) . .
N3 C6 H6 108.5 . .
N2 C6 H6 108.5 . .
C3 C6 H6 108.5 . .
N3 C7 C8 112.1(4) . .
N3 C7 H7A 109.2 . .
C8 C7 H7A 109.2 . .
N3 C7 H7B 109.2 . .
C8 C7 H7B 109.2 . .
H7A C7 H7B 107.9 . .
C9 C8 C7 109.6(4) . .
C9 C8 H8A 109.8 . .
C7 C8 H8A 109.8 . .
C9 C8 H8B 109.8 . .
C7 C8 H8B 109.8 . .
H8A C8 H8B 108.2 . .
N2 C9 C8 109.8(4) . .
N2 C9 H9A 109.7 . .
C8 C9 H9A 109.7 . .
N2 C9 H9B 109.7 . .
C8 C9 H9B 109.7 . .
H9A C9 H9B 108.2 . .

loop_
_geom_bond_atom_site_label_1
_geom_bond_atom_site_label_2
_geom_bond_distance
_geom_bond_site_symmetry_2
Ag1 N2 2.310(4) 3_666
Ag1 N1 2.348(4) .
Ag1 N3 2.382(3) 2_646
Ag1 O1 2.585(7) .
O1 N4 1.233(8) .
O2 N4 1.206(9) .
O3 N4 1.182(6) .
N1 C5 1.327(6) .
N1 C1 1.336(7) .
N2 C9 1.480(6) .
N2 C6 1.492(5) .
N2 Ag1 2.310(4) 3_666
N2 H2N 0.86(4) .
N3 C6 1.447(6) .
N3 C7 1.477(6) .
N3 Ag1 2.382(3) 2_656
N3 H3N 0.86(4) .
C1 C2 1.384(7) .
C1 H1 0.9300 .
C2 C3 1.386(6) .
C2 H2A 0.9300 .
C3 C4 1.377(6) .
C3 C6 1.527(6) .
C4 C5 1.383(6) .
C4 H4 0.9300 .
C5 H5 0.9300 .
C6 H6 0.9800 .
C7 C8 1.527(6) .
C7 H7A 0.9700 .
C7 H7B 0.9700 .
C8 C9 1.496(7) .
C8 H8A 0.9700 .
C8 H8B 0.9700 .
C9 H9A 0.9700 .
C9 H9B 0.9700 .

loop_
_geom_hbond_atom_site_label_D
_geom_hbond_atom_site_label_H
_geom_hbond_atom_site_label_A
_geom_hbond_distance_DH
_geom_hbond_distance_HA
_geom_hbond_distance_DA
_geom_hbond_angle_DHA
_geom_hbond_site_symmetry_A
N2 H2N O3 0.86(4) 2.38(4) 3.094(7) 141(5) 2_655
N3 H3N O2 0.86(4) 2.130(18) 2.974(8) 166(5) 3_666

loop_
_geom_torsion_atom_site_label_1
_geom_torsion_atom_site_label_2
_geom_torsion_atom_site_label_3
_geom_torsion_atom_site_label_4
_geom_torsion
_geom_torsion_site_symmetry_1
_geom_torsion_site_symmetry_2
_geom_torsion_site_symmetry_3
_geom_torsion_site_symmetry_4
N2 Ag1 O1 N4 7.4(6) 3_666 . . .
N1 Ag1 O1 N4 -117.5(5) . . . .
N3 Ag1 O1 N4 143.2(5) 2_646 . . .
N2 Ag1 N1 C5 54.8(4) 3_666 . . .
N3 Ag1 N1 C5 -75.3(4) 2_646 . . .
O1 Ag1 N1 C5 -176.1(4) . . . .
N2 Ag1 N1 C1 -120.5(4) 3_666 . . .
N3 Ag1 N1 C1 109.4(4) 2_646 . . .
O1 Ag1 N1 C1 8.6(4) . . . .
Ag1 O1 N4 O3 -159.9(5) . . . .
Ag1 O1 N4 O2 29.5(9) . . . .
C5 N1 C1 C2 -0.7(7) . . . .
Ag1 N1 C1 C2 174.8(4) . . . .
N1 C1 C2 C3 0.7(7) . . . .
C1 C2 C3 C4 -0.2(7) . . . .
C1 C2 C3 C6 -179.3(4) . . . .
C2 C3 C4 C5 -0.3(6) . . . .
C6 C3 C4 C5 178.8(4) . . . .
C1 N1 C5 C4 0.2(7) . . . .
Ag1 N1 C5 C4 -175.3(3) . . . .
C3 C4 C5 N1 0.3(7) . . . .
C7 N3 C6 N2 -57.2(5) . . . .
Ag1 N3 C6 N2 -179.7(3) 2_656 . . .
C7 N3 C6 C3 -178.1(3) . . . .
Ag1 N3 C6 C3 59.5(4) 2_656 . . .
C9 N2 C6 N3 61.2(5) . . . .
Ag1 N2 C6 N3 -73.1(4) 3_666 . . .
C9 N2 C6 C3 -175.5(4) . . . .
Ag1 N2 C6 C3 50.2(4) 3_666 . . .
C4 C3 C6 N3 16.6(6) . . . .
C2 C3 C6 N3 -164.4(4) . . . .
C4 C3 C6 N2 -106.3(5) . . . .
C2 C3 C6 N2 72.7(5) . . . .
C6 N3 C7 C8 53.4(5) . . . .
Ag1 N3 C7 C8 176.1(3) 2_656 . . .
N3 C7 C8 C9 -53.4(6) . . . .
C6 N2 C9 C8 -60.9(5) . . . .
Ag1 N2 C9 C8 74.5(4) 3_666 . . .
C7 C8 C9 N2 57.1(5) . . . .
